data_4104783
loop_
_publ_author_name
'Xiaotao Pu'
'Xiangbing Qi'
'Joseph M. Ready'

_publ_section_title
;
 Allenes in Asymmetric Catalysis: Asymmetric Ring Opening of meso-Epoxides
 Catalyzed by Allene-Containing Phosphine Oxides
;
_journal_name_full 'Journal of the American Chemical Society'
_journal_page_first 10364
_journal_page_last 10365
_journal_paper_doi 10.1021/ja9041127
_journal_volume 131
_journal_year 2009
_chemical_formula_sum 'C27 H18 Br2'
_chemical_formula_weight 502.23
_chemical_name_systematic
; 
 ? 
;
_space_group_IT_number 5
_symmetry_cell_setting monoclinic
_symmetry_space_group_name_Hall 'C 2y'
_symmetry_space_group_name_H-M 'C 1 2 1'
_atom_sites_solution_hydrogens geom
_atom_sites_solution_primary direct
_atom_sites_solution_secondary difmap
_audit_creation_method SHELXL-97
_cell_angle_alpha 90.00
_cell_angle_beta 107.147(3)
_cell_angle_gamma 90.00
_cell_formula_units_Z 2
_cell_length_a 14.7945(8)
_cell_length_b 7.6873(5)
_cell_length_c 10.2968(8)
_cell_measurement_reflns_used 1337
_cell_measurement_temperature 153(2)
_cell_measurement_theta_max 27.5
_cell_measurement_theta_min 1.0
_cell_volume 1119.00(13)
_computing_cell_refinement 'Collect software, Nonius B.V. 1998'
_computing_data_collection 'Collect software, Nonius B.V. 1998'
_computing_data_reduction
;
DENZO and Scalepack (Otwinoski and Minor, 1997)
;
_computing_molecular_graphics 'XP SHELXTL/PC, Siemens Analytical'
_computing_structure_refinement 'XL SHELXTL/PC, Siemens Analytical'
_computing_structure_solution
;

SIR97 - Altomare A., Burla M.C., Camalli M., Cascarano G.L., Giacovazzo C., 
Guagliardi A., Moliterni A.G.G., Polidori G.,Spagna R.
;
_diffrn_ambient_temperature 153(2)
_diffrn_measured_fraction_theta_full 0.996
_diffrn_measured_fraction_theta_max 0.996
_diffrn_measurement_device_type 'Nonius Kappa CCD'
_diffrn_measurement_method \w-scans
_diffrn_radiation_monochromator graphite
_diffrn_radiation_source 'fine-focus sealed tube'
_diffrn_radiation_type MoK\a
_diffrn_radiation_wavelength 0.7107
_diffrn_reflns_av_R_equivalents 0.0000
_diffrn_reflns_av_sigmaI/netI 0.0358
_diffrn_reflns_limit_h_max 19
_diffrn_reflns_limit_h_min -19
_diffrn_reflns_limit_k_max 9
_diffrn_reflns_limit_k_min -9
_diffrn_reflns_limit_l_max 13
_diffrn_reflns_limit_l_min -13
_diffrn_reflns_number 2399
_diffrn_reflns_theta_full 27.46
_diffrn_reflns_theta_max 27.46
_diffrn_reflns_theta_min 2.07
_exptl_absorpt_coefficient_mu 3.632
_exptl_absorpt_correction_T_max 0.844
_exptl_absorpt_correction_T_min 0.420
_exptl_absorpt_correction_type analytical
_exptl_crystal_colour colorless
_exptl_crystal_density_diffrn 1.491
_exptl_crystal_description laths
_exptl_crystal_F_000 500
_exptl_crystal_size_max 0.34
_exptl_crystal_size_mid 0.08
_exptl_crystal_size_min 0.05
_refine_diff_density_max 0.514
_refine_diff_density_min -0.461
_refine_diff_density_rms 0.072
_refine_ls_abs_structure_details 'Flack H D (1983), Acta Cryst. A39, 876-881'
_refine_ls_abs_structure_Flack 0.003(13)
_refine_ls_extinction_coef 0.0036(7)
_refine_ls_extinction_expression Fc^*^=kFc[1+0.001xFc^2^\l^3^/sin(2\q)]^-1/4^
_refine_ls_extinction_method SHELXL
_refine_ls_goodness_of_fit_ref 1.062
_refine_ls_hydrogen_treatment mixed
_refine_ls_matrix_type full
_refine_ls_number_parameters 133
_refine_ls_number_reflns 2399
_refine_ls_number_restraints 1
_refine_ls_restrained_S_all 1.061
_refine_ls_R_factor_all 0.0378
_refine_ls_R_factor_gt 0.0322
_refine_ls_shift/su_max 0.015
_refine_ls_shift/su_mean 0.002
_refine_ls_structure_factor_coef Fsqd
_refine_ls_weighting_details 'calc w=1/[\s^2^(Fo^2^)+(0.0402P)^2^+0.8712P] where P=(Fo^2^+2Fc^2^)/3'
_refine_ls_weighting_scheme calc
_refine_ls_wR_factor_gt 0.0757
_refine_ls_wR_factor_ref 0.0790
_reflns_number_gt 2200
_reflns_number_total 2399
_reflns_threshold_expression >2sigma(I)
_cod_data_source_file ja9041127_si_001.cif
_cod_data_source_block qibr
_cod_database_code 4104783

loop_
_symmetry_equiv_pos_as_xyz
'x, y, z'
'-x, y, -z'
'x+1/2, y+1/2, z'
'-x+1/2, y+1/2, -z'

loop_
_atom_site_label
_atom_site_type_symbol
_atom_site_fract_x
_atom_site_fract_y
_atom_site_fract_z
_atom_site_U_iso_or_equiv
_atom_site_adp_type
_atom_site_occupancy
_atom_site_symmetry_multiplicity
_atom_site_calc_flag
_atom_site_refinement_flags
Br1 Br 0.370295(19) 0.44815(7) 0.12662(3) 0.04562(14) Uani 1 1 d .
C1 C 0.5000 0.3001(5) 0.5000 0.0266(8) Uani 1 2 d S
C2 C 0.5258(2) 0.3073(4) 0.3880(3) 0.0254(6) Uani 1 1 d .
C3 C 0.4841(2) 0.1761(4) 0.2780(3) 0.0289(6) Uani 1 1 d .
C4 C 0.4180(2) 0.2172(4) 0.1573(3) 0.0316(7) Uani 1 1 d .
C5 C 0.3815(2) 0.0938(5) 0.0563(3) 0.0402(8) Uani 1 1 d .
H5 H 0.3353 0.1252 -0.0260 0.048 Uiso 1 1 calc R
C6 C 0.4138(3) -0.0746(6) 0.0785(4) 0.0483(10) Uani 1 1 d .
H6 H 0.3896 -0.1603 0.0106 0.058 Uiso 1 1 calc R
C7 C 0.4808(3) -0.1208(5) 0.1981(4) 0.0504(9) Uani 1 1 d .
H7 H 0.5029 -0.2373 0.2121 0.060 Uiso 1 1 calc R
C8 C 0.5158(3) 0.0040(4) 0.2977(4) 0.0410(8) Uani 1 1 d .
H8 H 0.5617 -0.0279 0.3802 0.049 Uiso 1 1 calc R
C9 C 0.59728(18) 0.4356(6) 0.3724(3) 0.0268(6) Uani 1 1 d .
C10 C 0.6308(2) 0.5642(4) 0.4699(3) 0.0329(7) Uani 1 1 d .
H10 H 0.6063 0.5723 0.5452 0.039 Uiso 1 1 calc R
C11 C 0.6996(2) 0.6807(5) 0.4584(4) 0.0404(8) Uani 1 1 d .
H11 H 0.7215 0.7682 0.5255 0.048 Uiso 1 1 calc R
C12 C 0.7362(3) 0.6701(5) 0.3501(4) 0.0435(8) Uani 1 1 d .
H12 H 0.7835 0.7498 0.3425 0.052 Uiso 1 1 calc R
C13 C 0.7037(2) 0.5426(5) 0.2527(4) 0.0430(8) Uani 1 1 d .
H13 H 0.7290 0.5347 0.1781 0.052 Uiso 1 1 calc R
C14 C 0.6344(2) 0.4262(6) 0.2629(3) 0.0335(8) Uani 1 1 d .
H14 H 0.6121 0.3399 0.1950 0.040 Uiso 1 1 calc R

loop_
_atom_site_aniso_label
_atom_site_aniso_U_11
_atom_site_aniso_U_22
_atom_site_aniso_U_33
_atom_site_aniso_U_23
_atom_site_aniso_U_13
_atom_site_aniso_U_12
Br1 0.0419(2) 0.04203(18) 0.04247(19) 0.01034(17) -0.00375(13) 0.0023(2)
C1 0.023(2) 0.0236(18) 0.030(2) 0.000 0.0031(17) 0.000
C2 0.0208(14) 0.0279(14) 0.0248(14) 0.0018(11) 0.0027(11) 0.0052(11)
C3 0.0268(15) 0.0322(14) 0.0302(14) -0.0021(12) 0.0122(13) -0.0072(11)
C4 0.0313(17) 0.0362(15) 0.0292(15) 0.0035(12) 0.0119(14) -0.0049(13)
C5 0.0348(18) 0.055(2) 0.0290(16) -0.0054(15) 0.0071(13) -0.0169(16)
C6 0.0541(19) 0.050(3) 0.0455(18) -0.019(2) 0.0215(16) -0.019(2)
C7 0.056(2) 0.0330(16) 0.064(3) -0.0131(17) 0.020(2) 0.0000(16)
C8 0.045(2) 0.0355(17) 0.0413(18) -0.0021(13) 0.0101(16) 0.0012(13)
C9 0.0206(11) 0.0327(15) 0.0247(11) 0.0043(15) 0.0028(9) 0.0045(17)
C10 0.0305(16) 0.0355(16) 0.0312(16) -0.0013(13) 0.0068(13) -0.0030(13)
C11 0.0347(18) 0.0401(17) 0.0439(19) -0.0066(15) 0.0078(16) -0.0082(14)
C12 0.0361(18) 0.051(2) 0.0424(19) 0.0012(16) 0.0099(16) -0.0146(16)
C13 0.0326(18) 0.062(2) 0.0360(18) -0.0015(16) 0.0131(15) -0.0100(16)
C14 0.0304(13) 0.043(2) 0.0273(13) -0.0039(15) 0.0083(11) -0.0041(16)

loop_
_atom_type_symbol
_atom_type_description
_atom_type_scat_dispersion_real
_atom_type_scat_dispersion_imag
_atom_type_scat_source
C C 0.0033 0.0016 'International Tables Vol C Tables 4.2.6.8 and 6.1.1.4'
H H 0.0000 0.0000 'International Tables Vol C Tables 4.2.6.8 and 6.1.1.4'
Br Br -0.2901 2.4595 'International Tables Vol C Tables 4.2.6.8 and 6.1.1.4'

loop_
_geom_angle_atom_site_label_1
_geom_angle_atom_site_label_2
_geom_angle_atom_site_label_3
_geom_angle
_geom_angle_site_symmetry_3
C2 C1 C2 175.2(4) 2_656
C1 C2 C9 121.3(3) .
C1 C2 C3 118.1(3) .
C9 C2 C3 120.6(2) .
C4 C3 C8 117.9(3) .
C4 C3 C2 123.4(3) .
C8 C3 C2 118.6(3) .
C3 C4 C5 122.3(3) .
C3 C4 Br1 119.7(2) .
C5 C4 Br1 117.9(3) .
C6 C5 C4 118.6(3) .
C6 C5 H5 120.7 .
C4 C5 H5 120.7 .
C7 C6 C5 120.8(4) .
C7 C6 H6 119.6 .
C5 C6 H6 119.6 .
C6 C7 C8 119.7(4) .
C6 C7 H7 120.2 .
C8 C7 H7 120.2 .
C7 C8 C3 120.7(3) .
C7 C8 H8 119.6 .
C3 C8 H8 119.6 .
C10 C9 C14 118.6(3) .
C10 C9 C2 120.5(2) .
C14 C9 C2 120.9(3) .
C11 C10 C9 120.8(3) .
C11 C10 H10 119.6 .
C9 C10 H10 119.6 .
C12 C11 C10 120.3(3) .
C12 C11 H11 119.9 .
C10 C11 H11 119.9 .
C11 C12 C13 119.5(3) .
C11 C12 H12 120.2 .
C13 C12 H12 120.2 .
C14 C13 C12 120.5(3) .
C14 C13 H13 119.7 .
C12 C13 H13 119.7 .
C13 C14 C9 120.3(3) .
C13 C14 H14 119.9 .
C9 C14 H14 119.9 .

loop_
_geom_bond_atom_site_label_1
_geom_bond_atom_site_label_2
_geom_bond_distance
_geom_bond_site_symmetry_2
Br1 C4 1.902(3) .
C1 C2 1.318(3) .
C1 C2 1.318(3) 2_656
C2 C9 1.489(5) .
C2 C3 1.506(4) .
C3 C4 1.373(5) .
C3 C8 1.398(5) .
C4 C5 1.394(5) .
C5 C6 1.375(6) .
C5 H5 0.9500 .
C6 C7 1.381(6) .
C6 H6 0.9500 .
C7 C8 1.388(5) .
C7 H7 0.9500 .
C8 H8 0.9500 .
C9 C10 1.391(5) .
C9 C14 1.394(4) .
C10 C11 1.386(5) .
C10 H10 0.9500 .
C11 C12 1.378(5) .
C11 H11 0.9500 .
C12 C13 1.384(5) .
C12 H12 0.9500 .
C13 C14 1.388(5) .
C13 H13 0.9500 .
C14 H14 0.9500 .

loop_
_geom_torsion_atom_site_label_1
_geom_torsion_atom_site_label_2
_geom_torsion_atom_site_label_3
_geom_torsion_atom_site_label_4
_geom_torsion
C1 C2 C3 C4 108.1(3)
C9 C2 C3 C4 -74.6(4)
C1 C2 C3 C8 -73.4(4)
C9 C2 C3 C8 103.9(4)
C8 C3 C4 C5 0.6(4)
C2 C3 C4 C5 179.1(3)
C8 C3 C4 Br1 178.6(2)
C2 C3 C4 Br1 -3.0(4)
C3 C4 C5 C6 -0.6(5)
Br1 C4 C5 C6 -178.5(2)
C4 C5 C6 C7 0.0(5)
C5 C6 C7 C8 0.4(6)
C6 C7 C8 C3 -0.3(6)
C4 C3 C8 C7 -0.2(5)
C2 C3 C8 C7 -178.7(3)
C1 C2 C9 C10 -7.2(5)
C3 C2 C9 C10 175.6(3)
C1 C2 C9 C14 170.6(3)
C3 C2 C9 C14 -6.6(5)
C14 C9 C10 C11 0.1(5)
C2 C9 C10 C11 177.9(3)
C9 C10 C11 C12 -0.4(5)
C10 C11 C12 C13 0.2(6)
C11 C12 C13 C14 0.3(6)
C12 C13 C14 C9 -0.6(6)
C10 C9 C14 C13 0.4(5)
C2 C9 C14 C13 -177.4(3)
